data_4311373
loop_
_publ_author_name
'Cora E. MacBeth'
'J. Christopher Thomas'
'Theodore A. Betley'
'Jonas C. Peters'

_publ_section_title
;
 The Coordination Chemistry of "[BP3]NiX" Platforms: Targeting Low-Valent
 Nickel Sources as Promising Candidates to L3NiE and L3Ni\\tbE Linkages
;
_journal_name_full 'Inorganic Chemistry'
_journal_page_first 4645
_journal_page_last 4662
_journal_paper_doi 10.1021/ic049936p
_journal_volume 43
_journal_year 2004
_chemical_formula_moiety 'C27 H53 B Cl Ni P3'
_chemical_formula_sum 'C27 H53 B Cl Ni P3'
_chemical_formula_weight 575.57
_chemical_name_systematic
; 
 ? 
;
_space_group_IT_number 19
_symmetry_cell_setting orthorhombic
_symmetry_space_group_name_Hall 'P 2ac 2ab'
_symmetry_space_group_name_H-M 'P 21 21 21'
_atom_sites_solution_hydrogens geom
_atom_sites_solution_primary direct
_atom_sites_solution_secondary difmap
_audit_creation_method SHELXL-97
_cell_angle_alpha 90.00
_cell_angle_beta 90.00
_cell_angle_gamma 90.00
_cell_formula_units_Z 4
_cell_length_a 9.4015(8)
_cell_length_b 11.5998(10)
_cell_length_c 29.392(3)
_cell_measurement_reflns_used 5124
_cell_measurement_temperature 100(2)
_cell_measurement_theta_max 28.291
_cell_measurement_theta_min 2.236
_cell_volume 3205.4(5)
_computing_cell_refinement 'Bruker SMART'
_computing_data_collection 'Bruker SMART'
_computing_data_reduction 'Bruker SAINT'
_computing_molecular_graphics 'Bruker SHELXTL'
_computing_publication_material 'Bruker SHELXTL'
_computing_structure_refinement 'SHELXL-97 (Sheldrick, 1997)'
_computing_structure_solution 'SHELXS-97 (Sheldrick, 1990)'
_diffrn_ambient_temperature 100(2)
_diffrn_measured_fraction_theta_full 0.906
_diffrn_measured_fraction_theta_max 0.906
_diffrn_measurement_device_type 'CCD area detector'
_diffrn_measurement_method 'phi and omega scans'
_diffrn_radiation_monochromator graphite
_diffrn_radiation_source 'fine-focus sealed tube'
_diffrn_radiation_type MoK\a
_diffrn_radiation_wavelength 0.71073
_diffrn_reflns_av_R_equivalents 0.0430
_diffrn_reflns_av_sigmaI/netI 0.0660
_diffrn_reflns_limit_h_max 12
_diffrn_reflns_limit_h_min -11
_diffrn_reflns_limit_k_max 15
_diffrn_reflns_limit_k_min -7
_diffrn_reflns_limit_l_max 39
_diffrn_reflns_limit_l_min -33
_diffrn_reflns_number 11806
_diffrn_reflns_theta_full 28.44
_diffrn_reflns_theta_max 28.44
_diffrn_reflns_theta_min 1.39
_exptl_absorpt_coefficient_mu 0.852
_exptl_absorpt_correction_type none
_exptl_crystal_colour 'pale lime green'
_exptl_crystal_density_diffrn 1.193
_exptl_crystal_density_meas 0
_exptl_crystal_density_method 'not measured'
_exptl_crystal_description 'irregular column'
_exptl_crystal_F_000 1240
_exptl_crystal_size_max 0.37
_exptl_crystal_size_mid 0.15
_exptl_crystal_size_min 0.07
_refine_diff_density_max 0.592
_refine_diff_density_min -0.311
_refine_diff_density_rms 0.072
_refine_ls_abs_structure_details 'Flack H D (1983), Acta Cryst. A39, 876-881'
_refine_ls_abs_structure_Flack 0.521(13)
_refine_ls_extinction_method none
_refine_ls_goodness_of_fit_ref 1.133
_refine_ls_hydrogen_treatment mixed
_refine_ls_matrix_type full
_refine_ls_number_parameters 311
_refine_ls_number_reflns 6851
_refine_ls_number_restraints 0
_refine_ls_restrained_S_all 1.133
_refine_ls_R_factor_all 0.0526
_refine_ls_R_factor_gt 0.0392
_refine_ls_shift/su_max 0.000
_refine_ls_shift/su_mean 0.000
_refine_ls_structure_factor_coef Fsqd
_refine_ls_weighting_details 'calc w=1/[\s^2^(Fo^2^)+(0.0200P)^2^+0.0000P] where P=(Fo^2^+2Fc^2^)/3'
_refine_ls_weighting_scheme calc
_refine_ls_wR_factor_gt 0.0717
_refine_ls_wR_factor_ref 0.0751
_reflns_number_gt 5785
_reflns_number_total 6851
_reflns_threshold_expression >2sigma(I)
_cod_data_source_file ic049936psi20040115_124736_02.cif
_cod_data_source_block bi3nicl
_cod_depositor_comments
;
The following automatic conversions were performed:
'_symmetry_cell_setting' value 'Orthorhombic' changed to 'orthorhombic'
according to '/home/saulius/struct/CIF-dictionaries/cif_core.dic'
dictionary named 'cif_core.dic' version 2.4.1 from 2010-06-29.

Automatic conversion script
Id: cif_fix_enum 1527 2010-12-29 10:47:43Z saulius 
;
_cod_database_code 4311373

loop_
_symmetry_equiv_pos_as_xyz
'x, y, z'
'-x+1/2, -y, z+1/2'
'-x, y+1/2, -z+1/2'
'x+1/2, -y+1/2, -z'

loop_
_atom_site_label
_atom_site_type_symbol
_atom_site_fract_x
_atom_site_fract_y
_atom_site_fract_z
_atom_site_U_iso_or_equiv
_atom_site_adp_type
_atom_site_occupancy
_atom_site_symmetry_multiplicity
_atom_site_calc_flag
_atom_site_refinement_flags
_atom_site_disorder_assembly
_atom_site_disorder_group
Ni Ni -0.01407(4) 0.53965(3) 0.092043(13) 0.01568(9) Uani 1 1 d . . .
P1 P -0.02268(8) 0.61278(6) 0.16425(3) 0.01392(16) Uani 1 1 d . . .
P2 P 0.22533(8) 0.56974(6) 0.08419(3) 0.01619(17) Uani 1 1 d . . .
P3 P 0.00781(9) 0.35317(6) 0.11566(3) 0.01622(16) Uani 1 1 d . . .
Cl Cl -0.16367(9) 0.57978(8) 0.03776(3) 0.0359(2) Uani 1 1 d . . .
B B 0.2267(3) 0.4582(3) 0.17574(11) 0.0143(7) Uani 1 1 d . . .
C1 C 0.3437(3) 0.4163(2) 0.21371(11) 0.0157(6) Uani 1 1 d . . .
C2 C 0.3618(3) 0.4665(3) 0.25625(11) 0.0207(7) Uani 1 1 d . . .
H2 H 0.3018 0.5292 0.2643 0.025 Uiso 1 1 calc R . .
C3 C 0.4637(3) 0.4298(3) 0.28781(11) 0.0274(8) Uani 1 1 d . . .
H3 H 0.4725 0.4679 0.3163 0.033 Uiso 1 1 calc R . .
C4 C 0.5514(3) 0.3376(3) 0.27739(13) 0.0297(9) Uani 1 1 d . . .
H4 H 0.6205 0.3114 0.2986 0.036 Uiso 1 1 calc R . .
C5 C 0.5364(3) 0.2844(3) 0.23542(12) 0.0291(8) Uani 1 1 d . . .
H5 H 0.5964 0.2216 0.2276 0.035 Uiso 1 1 calc R . .
C6 C 0.4347(3) 0.3221(3) 0.20480(12) 0.0210(7) Uani 1 1 d . . .
H6 H 0.4258 0.2830 0.1766 0.025 Uiso 1 1 calc R . .
C7 C 0.1371(3) 0.5717(3) 0.19547(11) 0.0133(6) Uani 1 1 d . . .
H7A H 0.2023 0.6387 0.1959 0.016 Uiso 1 1 calc R . .
H7B H 0.1096 0.5555 0.2274 0.016 Uiso 1 1 calc R . .
C8 C 0.3197(3) 0.4946(3) 0.12946(10) 0.0163(7) Uani 1 1 d . . .
H8A H 0.3609 0.4233 0.1164 0.020 Uiso 1 1 calc R . .
H8B H 0.4001 0.5438 0.1393 0.020 Uiso 1 1 calc R . .
C9 C 0.1173(3) 0.3468(2) 0.16643(10) 0.0168(7) Uani 1 1 d . . .
H9A H 0.0536 0.3393 0.1931 0.020 Uiso 1 1 calc R . .
H9B H 0.1756 0.2758 0.1649 0.020 Uiso 1 1 calc R . .
C10 C -0.0370(4) 0.7730(2) 0.16492(12) 0.0305(8) Uani 1 1 d . . .
H10 H 0.0434 0.7958 0.1446 0.037 Uiso 1 1 calc R . .
C11 C -0.1638(4) 0.8170(3) 0.13867(12) 0.0302(9) Uani 1 1 d . . .
H11A H -0.2503 0.8056 0.1567 0.045 Uiso 1 1 calc R . .
H11B H -0.1720 0.7746 0.1099 0.045 Uiso 1 1 calc R . .
H11C H -0.1514 0.8993 0.1323 0.045 Uiso 1 1 calc R . .
C12 C -0.0019(5) 0.8362(3) 0.20716(13) 0.0398(9) Uani 1 1 d . . .
H12A H 0.0173 0.9172 0.1999 0.060 Uiso 1 1 calc R . .
H12B H 0.0824 0.8017 0.2212 0.060 Uiso 1 1 calc R . .
H12C H -0.0823 0.8315 0.2283 0.060 Uiso 1 1 calc R . .
C13 C -0.1713(3) 0.5519(3) 0.19795(11) 0.0174(7) Uani 1 1 d . . .
H13 H -0.1487 0.4684 0.2023 0.021 Uiso 1 1 calc R . .
C14 C -0.3139(3) 0.5558(3) 0.17196(12) 0.0251(8) Uani 1 1 d . . .
H14A H -0.3842 0.5081 0.1878 0.038 Uiso 1 1 calc R . .
H14B H -0.3000 0.5263 0.1410 0.038 Uiso 1 1 calc R . .
H14C H -0.3480 0.6356 0.1705 0.038 Uiso 1 1 calc R . .
C15 C -0.1906(3) 0.6022(3) 0.24564(11) 0.0263(8) Uani 1 1 d . . .
H15A H -0.2299 0.6803 0.2433 0.039 Uiso 1 1 calc R . .
H15B H -0.0984 0.6052 0.2611 0.039 Uiso 1 1 calc R . .
H15C H -0.2561 0.5535 0.2631 0.039 Uiso 1 1 calc R . .
C16 C 0.2678(3) 0.7250(2) 0.09258(12) 0.0209(7) Uani 1 1 d . . .
H16 H 0.2431 0.7425 0.1249 0.025 Uiso 1 1 calc R . .
C17 C 0.1724(3) 0.8031(3) 0.06370(12) 0.0267(8) Uani 1 1 d . . .
H17A H 0.1772 0.8822 0.0753 0.040 Uiso 1 1 calc R . .
H17B H 0.0740 0.7755 0.0653 0.040 Uiso 1 1 calc R . .
H17C H 0.2049 0.8015 0.0320 0.040 Uiso 1 1 calc R . .
C18 C 0.4252(3) 0.7607(3) 0.08686(15) 0.0373(9) Uani 1 1 d . . .
H18A H 0.4479 0.7668 0.0544 0.056 Uiso 1 1 calc R . .
H18B H 0.4866 0.7026 0.1010 0.056 Uiso 1 1 calc R . .
H18C H 0.4409 0.8355 0.1016 0.056 Uiso 1 1 calc R . .
C19 C 0.3016(3) 0.5209(3) 0.02925(11) 0.0253(8) Uani 1 1 d . . .
H19 H 0.2748 0.4377 0.0270 0.030 Uiso 1 1 calc R . .
C20 C 0.2332(4) 0.5775(3) -0.01207(11) 0.0388(9) Uani 1 1 d . . .
H20A H 0.2657 0.6576 -0.0144 0.058 Uiso 1 1 calc R . .
H20B H 0.1295 0.5760 -0.0088 0.058 Uiso 1 1 calc R . .
H20C H 0.2604 0.5353 -0.0396 0.058 Uiso 1 1 calc R . .
C21 C 0.4640(3) 0.5219(3) 0.02635(12) 0.0383(9) Uani 1 1 d . . .
H21A H 0.4945 0.4795 -0.0008 0.057 Uiso 1 1 calc R . .
H21B H 0.5039 0.4852 0.0535 0.057 Uiso 1 1 calc R . .
H21C H 0.4977 0.6017 0.0245 0.057 Uiso 1 1 calc R . .
C22 C 0.1021(4) 0.2641(3) 0.07264(11) 0.0251(8) Uani 1 1 d . . .
H22 H 0.2001 0.2976 0.0715 0.030 Uiso 1 1 calc R . .
C23 C 0.0447(4) 0.2809(3) 0.02472(11) 0.0329(9) Uani 1 1 d . . .
H23A H 0.1107 0.2466 0.0028 0.049 Uiso 1 1 calc R . .
H23B H 0.0347 0.3635 0.0184 0.049 Uiso 1 1 calc R . .
H23C H -0.0484 0.2435 0.0221 0.049 Uiso 1 1 calc R . .
C24 C 0.1259(4) 0.1371(3) 0.08405(14) 0.0416(10) Uani 1 1 d . . .
H24A H 0.0368 0.0945 0.0799 0.062 Uiso 1 1 calc R . .
H24B H 0.1572 0.1300 0.1157 0.062 Uiso 1 1 calc R . .
H24C H 0.1990 0.1053 0.0639 0.062 Uiso 1 1 calc R . .
C25 C -0.1641(3) 0.2828(3) 0.13011(11) 0.0193(7) Uani 1 1 d . . .
H25 H -0.2127 0.3370 0.1515 0.023 Uiso 1 1 calc R . .
C26 C -0.2635(4) 0.2728(3) 0.08886(13) 0.0359(9) Uani 1 1 d . . .
H26A H -0.2328 0.2084 0.0696 0.054 Uiso 1 1 calc R . .
H26B H -0.2601 0.3445 0.0713 0.054 Uiso 1 1 calc R . .
H26C H -0.3610 0.2591 0.0993 0.054 Uiso 1 1 calc R . .
C27 C -0.1539(4) 0.1686(3) 0.15578(13) 0.0316(9) Uani 1 1 d . . .
H27A H -0.2495 0.1429 0.1644 0.047 Uiso 1 1 calc R . .
H27B H -0.0962 0.1791 0.1832 0.047 Uiso 1 1 calc R . .
H27C H -0.1095 0.1105 0.1362 0.047 Uiso 1 1 calc R . .

loop_
_atom_site_aniso_label
_atom_site_aniso_U_11
_atom_site_aniso_U_22
_atom_site_aniso_U_33
_atom_site_aniso_U_23
_atom_site_aniso_U_13
_atom_site_aniso_U_12
Ni 0.01526(19) 0.01642(16) 0.01537(18) 0.00321(16) -0.00283(18) -0.00160(16)
P1 0.0119(4) 0.0123(3) 0.0175(4) 0.0013(3) -0.0023(4) 0.0008(3)
P2 0.0168(4) 0.0161(4) 0.0157(4) 0.0028(3) 0.0011(3) -0.0014(3)
P3 0.0191(4) 0.0142(3) 0.0154(4) 0.0007(3) -0.0015(4) -0.0033(3)
Cl 0.0333(5) 0.0453(5) 0.0291(5) 0.0124(4) -0.0152(4) -0.0013(4)
B 0.0124(15) 0.0153(15) 0.0153(17) 0.0025(14) -0.0017(14) 0.0012(14)
C1 0.0112(14) 0.0153(14) 0.0206(17) 0.0059(14) 0.0008(13) -0.0012(11)
C2 0.0140(15) 0.0226(16) 0.0254(18) 0.0032(15) -0.0007(13) -0.0005(13)
C3 0.0209(17) 0.0335(18) 0.0278(18) 0.0034(15) -0.0096(15) 0.0008(14)
C4 0.0159(17) 0.038(2) 0.036(2) 0.0162(18) -0.0083(15) 0.0044(14)
C5 0.0179(18) 0.0237(17) 0.045(2) 0.0127(17) 0.0044(16) 0.0091(14)
C6 0.0177(16) 0.0201(17) 0.0253(19) 0.0025(15) 0.0014(14) 0.0035(12)
C7 0.0101(14) 0.0159(15) 0.0138(16) -0.0001(13) -0.0029(12) -0.0023(11)
C8 0.0151(15) 0.0157(14) 0.0182(17) 0.0005(12) -0.0011(13) 0.0001(12)
C9 0.0168(15) 0.0149(14) 0.0187(17) 0.0008(13) 0.0006(14) 0.0011(12)
C10 0.044(2) 0.0140(14) 0.034(2) 0.0008(14) -0.0142(18) 0.0023(15)
C11 0.0314(19) 0.0244(18) 0.035(2) -0.0003(16) -0.0079(18) 0.0104(16)
C12 0.044(2) 0.0247(16) 0.051(2) -0.0097(16) -0.014(2) 0.0094(19)
C13 0.0112(13) 0.0183(16) 0.0227(18) 0.0034(14) 0.0006(13) -0.0007(12)
C14 0.0157(15) 0.0276(18) 0.032(2) 0.0049(16) -0.0046(15) -0.0042(14)
C15 0.0173(17) 0.0348(19) 0.0269(19) -0.0053(16) 0.0056(15) 0.0007(14)
C16 0.0237(16) 0.0171(14) 0.0219(17) 0.0042(14) 0.0030(16) -0.0041(12)
C17 0.0286(19) 0.0204(17) 0.031(2) 0.0074(15) 0.0064(17) -0.0024(14)
C18 0.0288(19) 0.0243(18) 0.059(3) 0.006(2) -0.004(2) -0.0110(14)
C19 0.0292(18) 0.0262(18) 0.0206(18) 0.0008(15) 0.0055(15) -0.0023(14)
C20 0.054(2) 0.046(2) 0.0160(18) 0.0028(17) 0.0049(18) 0.006(2)
C21 0.033(2) 0.049(2) 0.034(2) 0.0003(18) 0.0140(17) -0.0005(18)
C22 0.0342(19) 0.0226(17) 0.0185(18) -0.0013(15) 0.0086(16) -0.0007(14)
C23 0.045(2) 0.0286(18) 0.0254(19) -0.0057(15) 0.0036(17) 0.0011(17)
C24 0.054(2) 0.033(2) 0.038(2) -0.0091(19) 0.000(2) 0.0051(18)
C25 0.0219(16) 0.0161(15) 0.0198(17) -0.0006(13) -0.0020(15) -0.0035(14)
C26 0.0288(19) 0.047(2) 0.032(2) 0.0111(19) -0.0129(19) -0.0159(17)
C27 0.0300(19) 0.0266(19) 0.038(2) 0.0087(17) -0.0009(18) -0.0124(15)

loop_
_atom_type_symbol
_atom_type_description
_atom_type_scat_dispersion_real
_atom_type_scat_dispersion_imag
_atom_type_scat_source
C C 0.0033 0.0016 'International Tables Vol C Tables 4.2.6.8 and 6.1.1.4'
H H 0.0000 0.0000 'International Tables Vol C Tables 4.2.6.8 and 6.1.1.4'
B B 0.0013 0.0007 'International Tables Vol C Tables 4.2.6.8 and 6.1.1.4'
P P 0.1023 0.0942 'International Tables Vol C Tables 4.2.6.8 and 6.1.1.4'
Cl Cl 0.1484 0.1585 'International Tables Vol C Tables 4.2.6.8 and 6.1.1.4'
Ni Ni 0.3393 1.1124 'International Tables Vol C Tables 4.2.6.8 and 6.1.1.4'

loop_
_geom_angle_atom_site_label_1
_geom_angle_atom_site_label_2
_geom_angle_atom_site_label_3
_geom_angle
_geom_angle_site_symmetry_1
_geom_angle_site_symmetry_3
_geom_angle_publ_flag
Cl Ni P3 118.94(3) . . yes
Cl Ni P1 125.30(4) . . yes
P3 Ni P1 94.16(3) . . yes
Cl Ni P2 121.92(4) . . yes
P3 Ni P2 94.97(3) . . yes
P1 Ni P2 94.12(3) . . yes
Cl Ni B 176.37(6) . . ?
P3 Ni B 57.85(6) . . ?
P1 Ni B 57.77(6) . . ?
P2 Ni B 58.15(6) . . ?
C7 P1 C13 104.63(12) . . ?
C7 P1 C10 108.36(15) . . ?
C13 P1 C10 108.66(16) . . ?
C7 P1 Ni 109.93(10) . . ?
C13 P1 Ni 112.41(10) . . ?
C10 P1 Ni 112.47(11) . . ?
C8 P2 C19 107.53(15) . . ?
C8 P2 C16 105.20(15) . . ?
C19 P2 C16 109.14(15) . . ?
C8 P2 Ni 109.42(10) . . ?
C19 P2 Ni 114.90(11) . . ?
C16 P2 Ni 110.18(10) . . ?
C9 P3 C22 105.45(15) . . ?
C9 P3 C25 106.70(14) . . ?
C22 P3 C25 109.02(15) . . ?
C9 P3 Ni 109.87(10) . . ?
C22 P3 Ni 111.29(11) . . ?
C25 P3 Ni 114.06(10) . . ?
C1 B C7 109.6(2) . . ?
C1 B C8 106.1(2) . . ?
C7 B C8 110.4(2) . . ?
C1 B C9 107.1(2) . . ?
C7 B C9 110.9(2) . . ?
C8 B C9 112.5(2) . . ?
C1 B Ni 177.6(2) . . ?
C7 B Ni 72.69(15) . . ?
C8 B Ni 72.30(15) . . ?
C9 B Ni 72.19(15) . . ?
C2 C1 C6 114.6(3) . . ?
C2 C1 B 124.8(3) . . ?
C6 C1 B 120.6(3) . . ?
C1 C2 C3 123.6(3) . . ?
C1 C2 H2 118.2 . . ?
C3 C2 H2 118.2 . . ?
C4 C3 C2 119.7(3) . . ?
C4 C3 H3 120.1 . . ?
C2 C3 H3 120.1 . . ?
C3 C4 C5 118.7(3) . . ?
C3 C4 H4 120.7 . . ?
C5 C4 H4 120.7 . . ?
C6 C5 C4 120.5(3) . . ?
C6 C5 H5 119.7 . . ?
C4 C5 H5 119.7 . . ?
C5 C6 C1 122.9(3) . . ?
C5 C6 H6 118.6 . . ?
C1 C6 H6 118.6 . . ?
B C7 P1 116.6(2) . . ?
B C7 H7A 108.1 . . ?
P1 C7 H7A 108.1 . . ?
B C7 H7B 108.1 . . ?
P1 C7 H7B 108.1 . . ?
H7A C7 H7B 107.3 . . ?
B C8 P2 117.40(19) . . ?
B C8 H8A 108.0 . . ?
P2 C8 H8A 108.0 . . ?
B C8 H8B 108.0 . . ?
P2 C8 H8B 108.0 . . ?
H8A C8 H8B 107.2 . . ?
B C9 P3 116.8(2) . . ?
B C9 H9A 108.1 . . ?
P3 C9 H9A 108.1 . . ?
B C9 H9B 108.1 . . ?
P3 C9 H9B 108.1 . . ?
H9A C9 H9B 107.3 . . ?
C12 C10 C11 116.0(3) . . ?
C12 C10 P1 119.1(2) . . ?
C11 C10 P1 112.9(2) . . ?
C12 C10 H10 101.7 . . ?
C11 C10 H10 101.7 . . ?
P1 C10 H10 101.7 . . ?
C10 C11 H11A 109.5 . . ?
C10 C11 H11B 109.5 . . ?
H11A C11 H11B 109.5 . . ?
C10 C11 H11C 109.5 . . ?
H11A C11 H11C 109.5 . . ?
H11B C11 H11C 109.5 . . ?
C10 C12 H12A 109.5 . . ?
C10 C12 H12B 109.5 . . ?
H12A C12 H12B 109.5 . . ?
C10 C12 H12C 109.5 . . ?
H12A C12 H12C 109.5 . . ?
H12B C12 H12C 109.5 . . ?
C15 C13 C14 109.8(3) . . ?
C15 C13 P1 115.7(2) . . ?
C14 C13 P1 112.3(2) . . ?
C15 C13 H13 106.1 . . ?
C14 C13 H13 106.1 . . ?
P1 C13 H13 106.1 . . ?
C13 C14 H14A 109.5 . . ?
C13 C14 H14B 109.5 . . ?
H14A C14 H14B 109.5 . . ?
C13 C14 H14C 109.5 . . ?
H14A C14 H14C 109.5 . . ?
H14B C14 H14C 109.5 . . ?
C13 C15 H15A 109.5 . . ?
C13 C15 H15B 109.5 . . ?
H15A C15 H15B 109.5 . . ?
C13 C15 H15C 109.5 . . ?
H15A C15 H15C 109.5 . . ?
H15B C15 H15C 109.5 . . ?
C17 C16 C18 110.0(3) . . ?
C17 C16 P2 111.9(2) . . ?
C18 C16 P2 116.7(2) . . ?
C17 C16 H16 105.8 . . ?
C18 C16 H16 105.8 . . ?
P2 C16 H16 105.8 . . ?
C16 C17 H17A 109.5 . . ?
C16 C17 H17B 109.5 . . ?
H17A C17 H17B 109.5 . . ?
C16 C17 H17C 109.5 . . ?
H17A C17 H17C 109.5 . . ?
H17B C17 H17C 109.5 . . ?
C16 C18 H18A 109.5 . . ?
C16 C18 H18B 109.5 . . ?
H18A C18 H18B 109.5 . . ?
C16 C18 H18C 109.5 . . ?
H18A C18 H18C 109.5 . . ?
H18B C18 H18C 109.5 . . ?
C20 C19 C21 111.9(3) . . ?
C20 C19 P2 113.5(2) . . ?
C21 C19 P2 115.6(2) . . ?
C20 C19 H19 104.8 . . ?
C21 C19 H19 104.8 . . ?
P2 C19 H19 104.8 . . ?
C19 C20 H20A 109.5 . . ?
C19 C20 H20B 109.5 . . ?
H20A C20 H20B 109.5 . . ?
C19 C20 H20C 109.5 . . ?
H20A C20 H20C 109.5 . . ?
H20B C20 H20C 109.5 . . ?
C19 C21 H21A 109.5 . . ?
C19 C21 H21B 109.5 . . ?
H21A C21 H21B 109.5 . . ?
C19 C21 H21C 109.5 . . ?
H21A C21 H21C 109.5 . . ?
H21B C21 H21C 109.5 . . ?
C23 C22 C24 112.2(3) . . ?
C23 C22 P3 113.0(2) . . ?
C24 C22 P3 117.2(2) . . ?
C23 C22 H22 104.3 . . ?
C24 C22 H22 104.3 . . ?
P3 C22 H22 104.3 . . ?
C22 C23 H23A 109.5 . . ?
C22 C23 H23B 109.5 . . ?
H23A C23 H23B 109.5 . . ?
C22 C23 H23C 109.5 . . ?
H23A C23 H23C 109.5 . . ?
H23B C23 H23C 109.5 . . ?
C22 C24 H24A 109.5 . . ?
C22 C24 H24B 109.5 . . ?
H24A C24 H24B 109.5 . . ?
C22 C24 H24C 109.5 . . ?
H24A C24 H24C 109.5 . . ?
H24B C24 H24C 109.5 . . ?
C27 C25 C26 111.3(3) . . ?
C27 C25 P3 116.1(2) . . ?
C26 C25 P3 112.4(2) . . ?
C27 C25 H25 105.3 . . ?
C26 C25 H25 105.3 . . ?
P3 C25 H25 105.3 . . ?
C25 C26 H26A 109.5 . . ?
C25 C26 H26B 109.5 . . ?
H26A C26 H26B 109.5 . . ?
C25 C26 H26C 109.5 . . ?
H26A C26 H26C 109.5 . . ?
H26B C26 H26C 109.5 . . ?
C25 C27 H27A 109.5 . . ?
C25 C27 H27B 109.5 . . ?
H27A C27 H27B 109.5 . . ?
C25 C27 H27C 109.5 . . ?
H27A C27 H27C 109.5 . . ?
H27B C27 H27C 109.5 . . ?

loop_
_geom_bond_atom_site_label_1
_geom_bond_atom_site_label_2
_geom_bond_distance
_geom_bond_site_symmetry_2
_geom_bond_publ_flag
Ni Cl 2.1772(9) . yes
Ni P3 2.2811(8) . yes
Ni P1 2.2871(8) . yes
Ni P2 2.2893(9) . yes
Ni B 3.474(3) . yes
P1 C7 1.823(3) . ?
P1 C13 1.853(3) . ?
P1 C10 1.864(3) . ?
P2 C8 1.821(3) . ?
P2 C19 1.856(3) . ?
P2 C16 1.861(3) . ?
P3 C9 1.815(3) . ?
P3 C22 1.858(3) . ?
P3 C25 1.860(3) . ?
B C1 1.641(4) . ?
B C7 1.667(4) . ?
B C8 1.671(4) . ?
B C9 1.674(4) . ?
C1 C2 1.390(4) . ?
C1 C6 1.413(4) . ?
C2 C3 1.400(4) . ?
C2 H2 0.9500 . ?
C3 C4 1.385(4) . ?
C3 H3 0.9500 . ?
C4 C5 1.387(5) . ?
C4 H4 0.9500 . ?
C5 C6 1.384(4) . ?
C5 H5 0.9500 . ?
C6 H6 0.9500 . ?
C7 H7A 0.9900 . ?
C7 H7B 0.9900 . ?
C8 H8A 0.9900 . ?
C8 H8B 0.9900 . ?
C9 H9A 0.9900 . ?
C9 H9B 0.9900 . ?
C10 C12 1.479(4) . ?
C10 C11 1.508(4) . ?
C10 H10 1.0000 . ?
C11 H11A 0.9800 . ?
C11 H11B 0.9800 . ?
C11 H11C 0.9800 . ?
C12 H12A 0.9800 . ?
C12 H12B 0.9800 . ?
C12 H12C 0.9800 . ?
C13 C15 1.529(4) . ?
C13 C14 1.543(4) . ?
C13 H13 1.0000 . ?
C14 H14A 0.9800 . ?
C14 H14B 0.9800 . ?
C14 H14C 0.9800 . ?
C15 H15A 0.9800 . ?
C15 H15B 0.9800 . ?
C15 H15C 0.9800 . ?
C16 C17 1.531(4) . ?
C16 C18 1.546(4) . ?
C16 H16 1.0000 . ?
C17 H17A 0.9800 . ?
C17 H17B 0.9800 . ?
C17 H17C 0.9800 . ?
C18 H18A 0.9800 . ?
C18 H18B 0.9800 . ?
C18 H18C 0.9800 . ?
C19 C20 1.523(4) . ?
C19 C21 1.529(4) . ?
C19 H19 1.0000 . ?
C20 H20A 0.9800 . ?
C20 H20B 0.9800 . ?
C20 H20C 0.9800 . ?
C21 H21A 0.9800 . ?
C21 H21B 0.9800 . ?
C21 H21C 0.9800 . ?
C22 C23 1.521(5) . ?
C22 C24 1.528(5) . ?
C22 H22 1.0000 . ?
C23 H23A 0.9800 . ?
C23 H23B 0.9800 . ?
C23 H23C 0.9800 . ?
C24 H24A 0.9800 . ?
C24 H24B 0.9800 . ?
C24 H24C 0.9800 . ?
C25 C27 1.527(4) . ?
C25 C26 1.535(4) . ?
C25 H25 1.0000 . ?
C26 H26A 0.9800 . ?
C26 H26B 0.9800 . ?
C26 H26C 0.9800 . ?
C27 H27A 0.9800 . ?
C27 H27B 0.9800 . ?
C27 H27C 0.9800 . ?
